data_4511761
loop_
_publ_author_name
'Sarkar, Anindita'
'Ragab, Doaa'
'Rohani, Sohrab'

_publ_section_title
;
 Polymorphism of Progesterone: A New Approach for the Formation of Form II
 and the Relative Stabilities of Form I and Form II
;
_journal_issue 9
_journal_name_full 'Crystal Growth &amp; Design'
_journal_page_first 4574
_journal_paper_doi 10.1021/cg5006727
_journal_volume 14
_journal_year 2014
_chemical_absolute_configuration rm
_chemical_formula_sum 'C21 H30 O2'
_chemical_formula_weight 314.45
_chemical_name_systematic
;
 ?
;
_space_group_crystal_system orthorhombic
_space_group_IT_number 19
_space_group_name_Hall 'P 2ac 2ab'
_space_group_name_H-M_alt 'P 21 21 21'
_symmetry_space_group_name_Hall 'P 2ac 2ab'
_symmetry_space_group_name_H-M 'P 21 21 21'
_atom_sites_solution_hydrogens difmap
_audit_creation_method SHELXL-2013
_cell_angle_alpha 90
_cell_angle_beta 90
_cell_angle_gamma 90
_cell_formula_units_Z 4
_cell_length_a 6.2062(18)
_cell_length_b 12.573(5)
_cell_length_c 22.120(10)
_cell_measurement_reflns_used 8574
_cell_measurement_temperature 110(2)
_cell_measurement_theta_max 29.28
_cell_measurement_theta_min 2.45
_cell_volume 1726.0(12)
_computing_cell_refinement 'Bruker SAINT'
_computing_data_collection 'Bruker APEX2'
_computing_data_reduction 'Bruker SAINT'
_computing_molecular_graphics 'Bruker SHELXTL'
_computing_publication_material 'Bruker SHELXTL'
_computing_structure_refinement 'SHELXL-2013 (Sheldrick, 2013)'
_computing_structure_solution 'SHELXS-97 (Sheldrick, 2008)'
_diffrn_ambient_temperature 110(2)
_diffrn_measured_fraction_theta_full 0.998
_diffrn_measured_fraction_theta_max 0.992
_diffrn_measurement_device_type 'Bruker APEX-II CCD'
_diffrn_measurement_method '\f and \w scans'
_diffrn_radiation_type MoK\a
_diffrn_radiation_wavelength 0.71073
_diffrn_reflns_av_R_equivalents 0.0611
_diffrn_reflns_av_unetI/netI 0.0841
_diffrn_reflns_Laue_measured_fraction_full 0.998
_diffrn_reflns_Laue_measured_fraction_max 0.992
_diffrn_reflns_limit_h_max 8
_diffrn_reflns_limit_h_min -4
_diffrn_reflns_limit_k_max 17
_diffrn_reflns_limit_k_min -15
_diffrn_reflns_limit_l_max 31
_diffrn_reflns_limit_l_min -27
_diffrn_reflns_number 25824
_diffrn_reflns_point_group_measured_fraction_full 0.999
_diffrn_reflns_point_group_measured_fraction_max 0.966
_diffrn_reflns_theta_full 25.242
_diffrn_reflns_theta_max 30.655
_diffrn_reflns_theta_min 1.863
_diffrn_source 'sealed tube'
_exptl_absorpt_coefficient_mu 0.075
_exptl_absorpt_correction_type none
_exptl_crystal_colour colourless
_exptl_crystal_density_diffrn 1.210
_exptl_crystal_description needle
_exptl_crystal_F_000 688
_exptl_crystal_size_max 0.410
_exptl_crystal_size_mid 0.060
_exptl_crystal_size_min 0.027
_refine_diff_density_max 0.225
_refine_diff_density_min -0.263
_refine_diff_density_rms 0.055
_refine_ls_abs_structure_details
;
 Flack x determined using 1190 quotients [(I+)-(I-)]/[(I+)+(I-)]
 (Parsons and Flack (2004), Acta Cryst. A60, s61).
;
_refine_ls_abs_structure_Flack 1.0(7)
_refine_ls_extinction_method none
_refine_ls_goodness_of_fit_ref 0.989
_refine_ls_hydrogen_treatment refall
_refine_ls_matrix_type full
_refine_ls_number_parameters 328
_refine_ls_number_reflns 5145
_refine_ls_number_restraints 0
_refine_ls_restrained_S_all 0.989
_refine_ls_R_factor_all 0.0942
_refine_ls_R_factor_gt 0.0498
_refine_ls_shift/su_max 0.000
_refine_ls_shift/su_mean 0.000
_refine_ls_structure_factor_coef Fsqd
_refine_ls_weighting_details 'w=1/[\s^2^(Fo^2^)+(0.0477P)^2^] where P=(Fo^2^+2Fc^2^)/3'
_refine_ls_weighting_scheme calc
_refine_ls_wR_factor_gt 0.0880
_refine_ls_wR_factor_ref 0.1031
_reflns_Friedel_coverage 0.704
_reflns_Friedel_fraction_full 1.000
_reflns_Friedel_fraction_max 0.931
_reflns_number_gt 3526
_reflns_number_total 5145
_reflns_threshold_expression 'I > 2\s(I)'
_cod_data_source_file cg5006727_si_001.cif
_cod_data_source_block shelx
_cod_depositor_comments 'Adding full bibliography for 4511761.cif.'
_cod_original_cell_volume 1726.0(11)
_cod_database_code 4511761
_shelx_space_group_comment
;
The symmetry employed for this shelxl refinement is uniquely defined
by the following loop, which should always be used as a source of
symmetry information in preference to the above space-group names.
They are only intended as comments.
;
_shelx_estimated_absorpt_t_min 0.970
_shelx_estimated_absorpt_t_max 0.998
_shelxl_version_number 2013-4

loop_
_space_group_symop_operation_xyz
'x, y, z'
'-x+1/2, -y, z+1/2'
'-x, y+1/2, -z+1/2'
'x+1/2, -y+1/2, -z'

loop_
_atom_site_label
_atom_site_type_symbol
_atom_site_fract_x
_atom_site_fract_y
_atom_site_fract_z
_atom_site_U_iso_or_equiv
_atom_site_adp_type
_atom_site_occupancy
_atom_site_site_symmetry_order
_atom_site_calc_flag
C1 C 0.5291(4) 0.06078(18) 0.10754(11) 0.0209(5) Uani 1 1 d
C2 C 0.5162(4) -0.04837(19) 0.13769(11) 0.0216(5) Uani 1 1 d
C3 C 0.6820(4) -0.05957(19) 0.18682(11) 0.0212(5) Uani 1 1 d
O3 O 0.7581(3) -0.14611(13) 0.20113(7) 0.0290(4) Uani 1 1 d
C4 C 0.7408(4) 0.03765(19) 0.21914(11) 0.0199(5) Uani 1 1 d
C5 C 0.6593(3) 0.13408(18) 0.20640(10) 0.0180(5) Uani 1 1 d
C6 C 0.7032(4) 0.22616(19) 0.24783(11) 0.0203(5) Uani 1 1 d
C7 C 0.7691(4) 0.32687(19) 0.21422(11) 0.0192(5) Uani 1 1 d
C8 C 0.6128(3) 0.35399(18) 0.16330(10) 0.0172(5) Uani 1 1 d
C14 C 0.6932(3) 0.44985(17) 0.12768(10) 0.0167(5) Uani 1 1 d
C15 C 0.7395(4) 0.55302(18) 0.16113(11) 0.0217(5) Uani 1 1 d
C16 C 0.7571(4) 0.63655(19) 0.11030(11) 0.0225(5) Uani 1 1 d
C17 C 0.6736(4) 0.58304(18) 0.05214(10) 0.0186(5) Uani 1 1 d
C13 C 0.5450(3) 0.48333(17) 0.07510(10) 0.0166(5) Uani 1 1 d
C12 C 0.5299(4) 0.38882(19) 0.03184(11) 0.0227(5) Uani 1 1 d
C11 C 0.4542(4) 0.2878(2) 0.06429(12) 0.0238(5) Uani 1 1 d
C9 C 0.5893(4) 0.25891(18) 0.12014(10) 0.0173(5) Uani 1 1 d
C10 C 0.5130(3) 0.15456(18) 0.15218(10) 0.0180(5) Uani 1 1 d
C19 C 0.2786(4) 0.1642(2) 0.17568(11) 0.0227(5) Uani 1 1 d
C18 C 0.3199(4) 0.5181(2) 0.09620(13) 0.0246(6) Uani 1 1 d
C20 C 0.5451(4) 0.65635(19) 0.01119(11) 0.0218(5) Uani 1 1 d
O20 O 0.4659(3) 0.73911(13) 0.02966(8) 0.0316(5) Uani 1 1 d
C21 C 0.5196(5) 0.6247(2) -0.05368(12) 0.0268(6) Uani 1 1 d
H1A H 0.416(4) 0.066(2) 0.0734(12) 0.034(7) Uiso 1 1 d
H1B H 0.666(4) 0.0654(17) 0.0853(10) 0.019(6) Uiso 1 1 d
H2A H 0.372(4) -0.0571(18) 0.1576(10) 0.019(6) Uiso 1 1 d
H2B H 0.535(4) -0.1067(18) 0.1085(11) 0.020(6) Uiso 1 1 d
H4 H 0.833(4) 0.0287(19) 0.2554(11) 0.023(6) Uiso 1 1 d
H6A H 0.818(4) 0.2031(18) 0.2767(11) 0.020(6) Uiso 1 1 d
H6B H 0.573(4) 0.2430(17) 0.2707(10) 0.014(6) Uiso 1 1 d
H7A H 0.912(4) 0.3177(19) 0.1958(11) 0.025(7) Uiso 1 1 d
H7B H 0.784(4) 0.3887(19) 0.2428(10) 0.017(6) Uiso 1 1 d
H8 H 0.470(4) 0.3713(16) 0.1807(10) 0.016(6) Uiso 1 1 d
H14 H 0.836(4) 0.4262(18) 0.1084(10) 0.019(6) Uiso 1 1 d
H15A H 0.881(4) 0.5480(18) 0.1857(11) 0.020(6) Uiso 1 1 d
H15B H 0.623(4) 0.5725(19) 0.1909(12) 0.024(7) Uiso 1 1 d
H16A H 0.672(4) 0.7030(19) 0.1205(10) 0.023(6) Uiso 1 1 d
H16B H 0.915(4) 0.6605(19) 0.1031(11) 0.029(7) Uiso 1 1 d
H17 H 0.797(4) 0.5561(17) 0.0287(10) 0.015(6) Uiso 1 1 d
H12A H 0.679(4) 0.3771(19) 0.0137(11) 0.025(6) Uiso 1 1 d
H12B H 0.432(4) 0.403(2) -0.0027(12) 0.030(7) Uiso 1 1 d
H11A H 0.461(5) 0.229(2) 0.0362(12) 0.039(8) Uiso 1 1 d
H11B H 0.301(5) 0.2965(19) 0.0746(11) 0.029(7) Uiso 1 1 d
H9 H 0.741(4) 0.2450(17) 0.1071(10) 0.015(6) Uiso 1 1 d
H19A H 0.241(4) 0.094(2) 0.1975(11) 0.028(7) Uiso 1 1 d
H19B H 0.177(4) 0.1766(18) 0.1403(11) 0.021(6) Uiso 1 1 d
H19C H 0.257(4) 0.228(2) 0.2053(11) 0.033(7) Uiso 1 1 d
H18A H 0.231(4) 0.534(2) 0.0585(13) 0.038(7) Uiso 1 1 d
H18B H 0.325(4) 0.587(2) 0.1211(11) 0.033(7) Uiso 1 1 d
H18C H 0.237(4) 0.460(2) 0.1212(11) 0.027(7) Uiso 1 1 d
H21A H 0.377(4) 0.647(2) -0.0670(12) 0.036(8) Uiso 1 1 d
H21B H 0.535(4) 0.548(2) -0.0602(13) 0.047(8) Uiso 1 1 d
H21C H 0.633(5) 0.666(2) -0.0767(14) 0.060(10) Uiso 1 1 d

loop_
_atom_site_aniso_label
_atom_site_aniso_U_11
_atom_site_aniso_U_22
_atom_site_aniso_U_33
_atom_site_aniso_U_23
_atom_site_aniso_U_13
_atom_site_aniso_U_12
C1 0.0242(12) 0.0197(12) 0.0189(12) -0.0004(10) -0.0007(10) -0.0011(10)
C2 0.0222(12) 0.0195(12) 0.0232(13) -0.0012(11) 0.0007(9) -0.0022(10)
C3 0.0189(11) 0.0216(13) 0.0230(13) 0.0025(10) 0.0034(9) 0.0016(10)
O3 0.0369(10) 0.0185(9) 0.0314(10) 0.0022(8) -0.0036(8) 0.0049(8)
C4 0.0161(11) 0.0217(13) 0.0217(12) 0.0018(10) -0.0015(9) -0.0008(9)
C5 0.0143(11) 0.0208(13) 0.0189(12) 0.0010(10) 0.0026(8) -0.0033(9)
C6 0.0231(13) 0.0203(12) 0.0176(12) 0.0012(10) -0.0042(10) 0.0000(10)
C7 0.0195(12) 0.0190(12) 0.0190(12) -0.0005(10) -0.0034(9) -0.0005(9)
C8 0.0134(11) 0.0177(12) 0.0205(12) -0.0004(10) -0.0007(8) 0.0004(8)
C14 0.0133(10) 0.0175(12) 0.0192(12) 0.0004(10) -0.0012(8) -0.0001(9)
C15 0.0232(12) 0.0198(12) 0.0220(13) -0.0011(10) -0.0038(10) 0.0002(10)
C16 0.0248(13) 0.0181(12) 0.0246(13) -0.0004(10) -0.0034(10) -0.0024(10)
C17 0.0161(11) 0.0178(12) 0.0218(12) 0.0000(10) 0.0010(9) 0.0023(9)
C13 0.0147(10) 0.0166(11) 0.0185(12) 0.0006(10) -0.0004(9) 0.0000(8)
C12 0.0290(14) 0.0197(13) 0.0194(13) 0.0025(10) -0.0036(10) -0.0015(10)
C11 0.0284(14) 0.0204(13) 0.0226(14) -0.0004(11) -0.0084(11) -0.0025(10)
C9 0.0157(11) 0.0180(12) 0.0181(12) -0.0006(10) -0.0011(8) 0.0009(9)
C10 0.0167(11) 0.0180(11) 0.0193(12) -0.0004(10) 0.0004(8) -0.0006(9)
C19 0.0163(12) 0.0249(13) 0.0269(13) 0.0033(12) -0.0008(9) 0.0013(10)
C18 0.0160(11) 0.0270(14) 0.0308(15) 0.0047(12) 0.0006(10) 0.0025(10)
C20 0.0171(11) 0.0196(12) 0.0285(13) 0.0028(11) 0.0012(9) 0.0005(9)
O20 0.0367(10) 0.0237(10) 0.0344(11) -0.0014(8) -0.0011(8) 0.0123(8)
C21 0.0313(15) 0.0211(14) 0.0279(15) 0.0028(11) -0.0054(11) 0.0014(11)

loop_
_atom_type_symbol
_atom_type_description
_atom_type_scat_dispersion_real
_atom_type_scat_dispersion_imag
_atom_type_scat_source
C C 0.0033 0.0016 'International Tables Vol C Tables 4.2.6.8 and 6.1.1.4'
H H 0.0000 0.0000 'International Tables Vol C Tables 4.2.6.8 and 6.1.1.4'
O O 0.0106 0.0060 'International Tables Vol C Tables 4.2.6.8 and 6.1.1.4'

loop_
_geom_angle_atom_site_label_1
_geom_angle_atom_site_label_2
_geom_angle_atom_site_label_3
_geom_angle
C2 C1 C10 113.83(19)
C2 C1 H1A 109.8(14)
C10 C1 H1A 112.0(14)
C2 C1 H1B 108.5(13)
C10 C1 H1B 109.4(13)
H1A C1 H1B 102.7(19)
C3 C2 C1 111.33(19)
C3 C2 H2A 106.5(13)
C1 C2 H2A 109.7(14)
C3 C2 H2B 108.8(14)
C1 C2 H2B 112.1(13)
H2A C2 H2B 108.2(18)
O3 C3 C4 121.3(2)
O3 C3 C2 122.2(2)
C4 C3 C2 116.5(2)
C5 C4 C3 123.9(2)
C5 C4 H4 119.3(14)
C3 C4 H4 116.4(14)
C4 C5 C6 120.0(2)
C4 C5 C10 122.7(2)
C6 C5 C10 117.22(19)
C5 C6 C7 113.1(2)
C5 C6 H6A 107.2(13)
C7 C6 H6A 111.1(14)
C5 C6 H6B 109.5(13)
C7 C6 H6B 107.1(13)
H6A C6 H6B 108.8(18)
C6 C7 C8 112.02(19)
C6 C7 H7A 110.3(14)
C8 C7 H7A 107.1(14)
C6 C7 H7B 111.0(13)
C8 C7 H7B 110.4(13)
H7A C7 H7B 105.7(19)
C14 C8 C7 110.50(18)
C14 C8 C9 108.96(18)
C7 C8 C9 110.19(19)
C14 C8 H8 108.6(12)
C7 C8 H8 109.5(13)
C9 C8 H8 109.0(12)
C15 C14 C8 119.01(19)
C15 C14 C13 104.30(18)
C8 C14 C13 114.26(17)
C15 C14 H14 106.5(13)
C8 C14 H14 105.6(13)
C13 C14 H14 106.3(13)
C14 C15 C16 103.86(18)
C14 C15 H15A 111.4(13)
C16 C15 H15A 111.4(13)
C14 C15 H15B 112.9(14)
C16 C15 H15B 111.2(14)
H15A C15 H15B 106.2(18)
C17 C16 C15 106.70(18)
C17 C16 H16A 111.7(14)
C15 C16 H16A 111.3(13)
C17 C16 H16B 108.4(14)
C15 C16 H16B 112.1(14)
H16A C16 H16B 106.7(19)
C20 C17 C16 114.2(2)
C20 C17 C13 114.23(18)
C16 C17 C13 104.44(18)
C20 C17 H17 107.6(13)
C16 C17 H17 109.2(12)
C13 C17 H17 106.9(13)
C12 C13 C18 110.8(2)
C12 C13 C14 107.27(18)
C18 C13 C14 113.01(19)
C12 C13 C17 116.71(19)
C18 C13 C17 109.47(19)
C14 C13 C17 99.15(17)
C13 C12 C11 111.7(2)
C13 C12 H12A 107.6(14)
C11 C12 H12A 110.0(14)
C13 C12 H12B 112.3(15)
C11 C12 H12B 108.6(16)
H12A C12 H12B 106(2)
C12 C11 C9 113.9(2)
C12 C11 H11A 108.7(16)
C9 C11 H11A 108.0(16)
C12 C11 H11B 108.2(14)
C9 C11 H11B 111.6(15)
H11A C11 H11B 106(2)
C11 C9 C8 111.56(19)
C11 C9 C10 113.37(19)
C8 C9 C10 113.55(18)
C11 C9 H9 108.8(13)
C8 C9 H9 103.1(12)
C10 C9 H9 105.6(13)
C5 C10 C1 109.62(18)
C5 C10 C19 107.95(19)
C1 C10 C19 109.62(18)
C5 C10 C9 108.48(17)
C1 C10 C9 109.37(18)
C19 C10 C9 111.77(19)
C10 C19 H19A 107.7(13)
C10 C19 H19B 109.7(13)
H19A C19 H19B 110.3(19)
C10 C19 H19C 113.0(14)
H19A C19 H19C 109.7(19)
H19B C19 H19C 106.4(19)
C13 C18 H18A 107.4(15)
C13 C18 H18B 112.1(15)
H18A C18 H18B 107(2)
C13 C18 H18C 114.1(13)
H18A C18 H18C 107(2)
H18B C18 H18C 108.4(19)
O20 C20 C21 120.3(2)
O20 C20 C17 121.9(2)
C21 C20 C17 117.7(2)
C20 C21 H21A 107.9(16)
C20 C21 H21B 113.1(17)
H21A C21 H21B 109(2)
C20 C21 H21C 105.8(18)
H21A C21 H21C 110(2)
H21B C21 H21C 111(3)

loop_
_geom_bond_atom_site_label_1
_geom_bond_atom_site_label_2
_geom_bond_distance
C1 C2 1.528(3)
C1 C10 1.541(3)
C1 H1A 1.03(3)
C1 H1B 0.98(2)
C2 C3 1.503(3)
C2 H2A 1.01(2)
C2 H2B 0.98(2)
C3 O3 1.228(3)
C3 C4 1.462(3)
C4 C5 1.343(3)
C4 H4 0.99(2)
C5 C6 1.501(3)
C5 C10 1.527(3)
C6 C7 1.524(3)
C6 H6A 1.00(2)
C6 H6B 0.97(2)
C7 C8 1.525(3)
C7 H7A 0.98(3)
C7 H7B 1.01(2)
C8 C14 1.524(3)
C8 C9 1.537(3)
C8 H8 0.99(2)
C14 C15 1.521(3)
C14 C13 1.541(3)
C14 H14 1.03(2)
C15 C16 1.542(3)
C15 H15A 1.03(2)
C15 H15B 1.01(3)
C16 C17 1.542(3)
C16 H16A 1.01(2)
C16 H16B 1.04(3)
C17 C20 1.519(3)
C17 C13 1.570(3)
C17 H17 0.99(2)
C13 C12 1.529(3)
C13 C18 1.536(3)
C12 C11 1.533(3)
C12 H12A 1.02(3)
C12 H12B 0.99(3)
C11 C9 1.537(3)
C11 H11A 0.97(3)
C11 H11B 0.99(3)
C9 C10 1.565(3)
C9 H9 1.00(2)
C10 C19 1.549(3)
C19 H19A 1.04(3)
C19 H19B 1.02(2)
C19 H19C 1.05(3)
C18 H18A 1.02(3)
C18 H18B 1.03(3)
C18 H18C 1.05(2)
C20 O20 1.221(3)
C20 C21 1.498(4)
C21 H21A 0.98(3)
C21 H21B 0.98(3)
C21 H21C 1.01(3)

loop_
_geom_hbond_atom_site_label_D
_geom_hbond_atom_site_label_H
_geom_hbond_atom_site_label_A
_geom_hbond_distance_DH
_geom_hbond_distance_HA
_geom_hbond_distance_DA
_geom_hbond_angle_DHA
_geom_hbond_site_symmetry_A
C2 H2B O20 0.98(2) 2.64(3) 3.598(3) 163.8(18) 1_545

loop_
_geom_torsion_atom_site_label_1
_geom_torsion_atom_site_label_2
_geom_torsion_atom_site_label_3
_geom_torsion_atom_site_label_4
_geom_torsion
C10 C1 C2 C3 -54.6(3)
C1 C2 C3 O3 -151.8(2)
C1 C2 C3 C4 31.3(3)
O3 C3 C4 C5 -178.5(2)
C2 C3 C4 C5 -1.5(3)
C3 C4 C5 C6 170.7(2)
C3 C4 C5 C10 -6.5(3)
C4 C5 C6 C7 134.2(2)
C10 C5 C6 C7 -48.5(3)
C5 C6 C7 C8 50.7(3)
C6 C7 C8 C14 -175.55(19)
C6 C7 C8 C9 -55.1(2)
C7 C8 C14 C15 -55.9(3)
C9 C8 C14 C15 -177.15(18)
C7 C8 C14 C13 -179.98(18)
C9 C8 C14 C13 58.8(2)
C8 C14 C15 C16 -165.60(18)
C13 C14 C15 C16 -36.8(2)
C14 C15 C16 C17 11.7(2)
C15 C16 C17 C20 142.5(2)
C15 C16 C17 C13 17.0(2)
C15 C14 C13 C12 168.25(18)
C8 C14 C13 C12 -60.2(2)
C15 C14 C13 C18 -69.3(2)
C8 C14 C13 C18 62.3(3)
C15 C14 C13 C17 46.5(2)
C8 C14 C13 C17 178.05(18)
C20 C17 C13 C12 81.6(3)
C16 C17 C13 C12 -152.9(2)
C20 C17 C13 C18 -45.2(3)
C16 C17 C13 C18 80.2(2)
C20 C17 C13 C14 -163.68(19)
C16 C17 C13 C14 -38.2(2)
C18 C13 C12 C11 -68.6(3)
C14 C13 C12 C11 55.2(3)
C17 C13 C12 C11 165.2(2)
C13 C12 C11 C9 -53.7(3)
C12 C11 C9 C8 51.3(3)
C12 C11 C9 C10 -179.0(2)
C14 C8 C9 C11 -51.9(2)
C7 C8 C9 C11 -173.26(19)
C14 C8 C9 C10 178.52(17)
C7 C8 C9 C10 57.1(2)
C4 C5 C10 C1 -15.9(3)
C6 C5 C10 C1 166.83(19)
C4 C5 C10 C19 103.5(2)
C6 C5 C10 C19 -73.8(2)
C4 C5 C10 C9 -135.2(2)
C6 C5 C10 C9 47.5(2)
C2 C1 C10 C5 46.0(2)
C2 C1 C10 C19 -72.3(2)
C2 C1 C10 C9 164.79(19)
C11 C9 C10 C5 179.70(19)
C8 C9 C10 C5 -51.6(2)
C11 C9 C10 C1 60.2(2)
C8 C9 C10 C1 -171.12(17)
C11 C9 C10 C19 -61.4(2)
C8 C9 C10 C19 67.3(2)
C16 C17 C20 O20 -18.9(3)
C13 C17 C20 O20 101.2(3)
C16 C17 C20 C21 160.4(2)
C13 C17 C20 C21 -79.5(3)
